data_4332894
loop_
_publ_author_name
'Nayak, Malabika'
'Koner, Rajesh'
'Lin, Hsin-Huang'
'Fl\"orke, Ulrich'
'Wei, Ho-Hsiang'
'Mohanta, Sasankasekhar'

_publ_section_title
;
 Syntheses, Structures, and Magnetic Properties of Mononuclear CuIIand
 Tetranuclear CuII3MII(M = Cu, Co, or Mn) Compounds Derived
 fromN,N&#x2018;-Ethylenebis(3-ethoxysalicylaldimine):&#x00A0;
 Cocrystallization Due to Potential Encapsulation of Water
;
_journal_issue 26
_journal_name_full 'Inorganic Chemistry'
_journal_page_first 10764
_journal_page_last 10773
_journal_paper_doi 10.1021/ic061049u
_journal_volume 45
_journal_year 2006
_chemical_formula_sum 'C60 H72 Cl2 Cu4 N6 O23'
_chemical_formula_weight 1570.30
_chemical_name_systematic
; 
 ? 
;
_space_group_IT_number 14
_symmetry_cell_setting monoclinic
_symmetry_space_group_name_Hall '-P 2ybc'
_symmetry_space_group_name_H-M 'P 1 21/c 1'
_atom_sites_solution_hydrogens geom
_atom_sites_solution_primary direct
_atom_sites_solution_secondary difmap
_audit_creation_method SHELXL-97
_cell_angle_alpha 90.00
_cell_angle_beta 107.1423(8)
_cell_angle_gamma 90.00
_cell_formula_units_Z 8
_cell_length_a 22.1371(7)
_cell_length_b 26.0705(8)
_cell_length_c 23.6500(7)
_cell_measurement_reflns_used 7313
_cell_measurement_temperature 295(2)
_cell_measurement_theta_max 27.50
_cell_measurement_theta_min 0.96
_cell_volume 13042.7(7)
_computing_cell_refinement 'Bruker SAINT'
_computing_data_collection 'Bruker SMART'
_computing_data_reduction 'Bruker SAINT'
_computing_molecular_graphics 'Bruker SHELXTL'
_computing_publication_material 'Bruker SHELXTL'
_computing_structure_refinement 'SHELXL-97 (Sheldrick, 1997)'
_computing_structure_solution 'SHELXS-97 (Sheldrick, 1990)'
_diffrn_ambient_temperature 295(2)
_diffrn_measured_fraction_theta_full 1.000
_diffrn_measured_fraction_theta_max 1.000
_diffrn_measurement_device_type 'Bruker SMART CCD area detector'
_diffrn_measurement_method 'phi and omega scans'
_diffrn_radiation_monochromator graphite
_diffrn_radiation_source 'fine-focus sealed tube'
_diffrn_radiation_type MoK\a
_diffrn_radiation_wavelength 0.71073
_diffrn_reflns_av_R_equivalents 0.0668
_diffrn_reflns_av_sigmaI/netI 0.0755
_diffrn_reflns_limit_h_max 28
_diffrn_reflns_limit_h_min -28
_diffrn_reflns_limit_k_max 33
_diffrn_reflns_limit_k_min -33
_diffrn_reflns_limit_l_max 30
_diffrn_reflns_limit_l_min -28
_diffrn_reflns_number 117134
_diffrn_reflns_theta_full 27.50
_diffrn_reflns_theta_max 27.50
_diffrn_reflns_theta_min 0.96
_diffrn_standards_decay_% 0
_exptl_absorpt_coefficient_mu 1.452
_exptl_absorpt_correction_T_max 0.8621
_exptl_absorpt_correction_T_min 0.5399
_exptl_absorpt_correction_type multi-scan
_exptl_crystal_colour red
_exptl_crystal_density_diffrn 1.599
_exptl_crystal_density_meas ?
_exptl_crystal_density_method 'not measured'
_exptl_crystal_description plate
_exptl_crystal_F_000 6464
_exptl_crystal_size_max 0.70
_exptl_crystal_size_mid 0.25
_exptl_crystal_size_min 0.10
_refine_diff_density_max 1.523
_refine_diff_density_min -0.996
_refine_diff_density_rms 0.084
_refine_ls_extinction_method none
_refine_ls_goodness_of_fit_ref 1.034
_refine_ls_hydrogen_treatment mixed
_refine_ls_matrix_type fullcycle
_refine_ls_number_parameters 1742
_refine_ls_number_reflns 29962
_refine_ls_number_restraints 17
_refine_ls_restrained_S_all 1.042
_refine_ls_R_factor_all 0.1334
_refine_ls_R_factor_gt 0.0538
_refine_ls_shift/su_max 0.028
_refine_ls_shift/su_mean 0.001
_refine_ls_structure_factor_coef Fsqd
_refine_ls_weighting_details 'calc w=1/[\s^2^(Fo^2^)+(0.0804P)^2^+0.0000P] where P=(Fo^2^+2Fc^2^)/3'
_refine_ls_weighting_scheme calc
_refine_ls_wR_factor_gt 0.1355
_refine_ls_wR_factor_ref 0.1696
_reflns_number_gt 14258
_reflns_number_total 29962
_reflns_threshold_expression >2sigma(I)
_cod_data_source_file ic061049usup1.cif
_cod_data_source_block Cu4
_cod_depositor_comments
;
The following automatic conversions were performed:

'_symmetry_cell_setting' value 'Monoclinic' changed to 'monoclinic'
according to /home/saulius/struct/CIF-dictionaries/cif_core.dic
dictionary named 'cif_core.dic' version 2.4.2 from 2011-04-26.

Automatic conversion script
Id: cif_fix_values 1891 2012-01-12 08:04:46Z andrius 

The following automatic conversions were performed:

'_exptl_crystal_density_meas' value 'not_measured' was changed to '?'
- the value is perceived as not measured.

Automatic conversion script
Id: cif_fix_values 3008 2015-01-20 13:52:24Z robertas 
;
_cod_original_sg_symbol_H-M P2(1)/c
_cod_database_code 4332894

loop_
_symmetry_equiv_pos_as_xyz
'x, y, z'
'-x, y+1/2, -z+1/2'
'-x, -y, -z'
'x, -y-1/2, z-1/2'

loop_
_atom_site_label
_atom_site_type_symbol
_atom_site_fract_x
_atom_site_fract_y
_atom_site_fract_z
_atom_site_U_iso_or_equiv
_atom_site_adp_type
_atom_site_occupancy
_atom_site_symmetry_multiplicity
_atom_site_calc_flag
_atom_site_refinement_flags
Cu1 Cu -0.02185(3) 0.48213(2) 0.25185(3) 0.05388(16) Uani 1 1 d .
Cu2 Cu 0.10831(3) 0.52823(2) 0.25688(3) 0.05082(15) Uani 1 1 d .
Cu3 Cu -0.00225(3) 0.54710(3) 0.45113(3) 0.0683(2) Uani 1 1 d .
Cu4 Cu 0.04112(3) 0.46572(2) 0.06445(3) 0.05363(16) Uani 1 1 d .
O1 O -0.0770(3) 0.42418(18) 0.22800(19) 0.0992(15) Uani 1 1 d D
H1 H -0.109(2) 0.438(3) 0.238(3) 0.149 Uiso 1 1 d D
H1' H -0.088(4) 0.410(3) 0.258(2) 0.149 Uiso 1 1 d D
O2 O 0.00130(15) 0.45502(13) 0.33275(14) 0.0556(8) Uani 1 1 d D
H2 H -0.0281(17) 0.4531(19) 0.3516(19) 0.083 Uiso 1 1 d D
H2' H 0.0345(15) 0.4662(18) 0.3617(16) 0.083 Uiso 1 1 d D
O3 O -0.05014(16) 0.50418(14) 0.16844(15) 0.0596(9) Uani 1 1 d D
H3 H -0.040(2) 0.4752(11) 0.153(2) 0.089 Uiso 1 1 d D
H3' H -0.027(2) 0.5302(13) 0.161(2) 0.089 Uiso 1 1 d D
O4 O 0.03168(14) 0.54353(11) 0.27560(14) 0.0501(8) Uani 1 1 d .
O5 O 0.07711(13) 0.46020(11) 0.23846(13) 0.0492(8) Uani 1 1 d .
O6 O -0.08353(16) 0.55048(15) 0.28421(17) 0.0761(11) Uani 1 1 d .
O7 O 0.02706(19) 0.36701(14) 0.22628(19) 0.0842(12) Uani 1 1 d .
O8 O -0.05379(17) 0.48858(16) 0.42058(18) 0.0844(12) Uani 1 1 d .
O9 O 0.06312(15) 0.51963(12) 0.42384(14) 0.0567(8) Uani 1 1 d .
O10 O -0.1106(2) 0.4101(2) 0.3612(2) 0.1218(18) Uani 1 1 d .
O11 O 0.14108(15) 0.46256(13) 0.39244(16) 0.0653(10) Uani 1 1 d .
O12 O -0.02779(14) 0.43597(12) 0.08792(14) 0.0545(8) Uani 1 1 d .
O13 O 0.02838(14) 0.52973(12) 0.09736(15) 0.0586(9) Uani 1 1 d .
O14 O -0.13417(15) 0.41323(14) 0.11252(16) 0.0690(10) Uani 1 1 d .
O15 O -0.00789(19) 0.60863(14) 0.14530(19) 0.0831(12) Uani 1 1 d .
N1 N 0.1462(2) 0.59304(16) 0.28677(19) 0.0655(12) Uani 1 1 d .
N2 N 0.17829(17) 0.52139(17) 0.22546(18) 0.0615(11) Uani 1 1 d .
N3 N -0.0643(3) 0.57668(19) 0.4838(2) 0.0857(17) Uani 1 1 d .
N4 N 0.0433(3) 0.61122(16) 0.47613(19) 0.0753(14) Uani 1 1 d .
N5 N 0.06319(19) 0.40177(17) 0.03423(18) 0.0608(11) Uani 1 1 d .
N6 N 0.10506(18) 0.49416(18) 0.03146(17) 0.0613(11) Uani 1 1 d .
C1 C -0.1906(4) 0.5647(6) 0.2306(4) 0.297(10) Uani 1 1 d D
H1A H -0.2334 0.5606 0.2313 0.446 Uiso 1 1 calc R
H1B H -0.1840 0.5447 0.1988 0.446 Uiso 1 1 calc R
H1C H -0.1826 0.6002 0.2248 0.446 Uiso 1 1 calc R
C2 C -0.1496(3) 0.5480(4) 0.2841(3) 0.145(4) Uani 1 1 d D
H2A H -0.1599 0.5129 0.2913 0.174 Uiso 1 1 calc R
H2B H -0.1552 0.5692 0.3159 0.174 Uiso 1 1 calc R
C3 C -0.0451(3) 0.5920(2) 0.3038(2) 0.0686(16) Uani 1 1 d .
C4 C -0.0625(3) 0.6366(3) 0.3277(3) 0.096(2) Uani 1 1 d .
H4A H -0.1023 0.6390 0.3332 0.116 Uiso 1 1 calc R
C5 C -0.0207(4) 0.6771(3) 0.3430(3) 0.108(3) Uani 1 1 d .
H5A H -0.0327 0.7070 0.3581 0.129 Uiso 1 1 calc R
C6 C 0.0381(4) 0.6732(2) 0.3362(3) 0.093(2) Uani 1 1 d .
H6A H 0.0658 0.7008 0.3464 0.111 Uiso 1 1 calc R
C7 C 0.0574(3) 0.62897(18) 0.3144(2) 0.0678(15) Uani 1 1 d .
C8 C 0.0159(2) 0.58710(18) 0.2978(2) 0.0572(13) Uani 1 1 d .
C9 C 0.1202(3) 0.6289(2) 0.3076(2) 0.0740(17) Uani 1 1 d .
H9A H 0.1442 0.6583 0.3197 0.089 Uiso 1 1 calc R
C10 C 0.2111(2) 0.5968(2) 0.2828(3) 0.0826(19) Uani 1 1 d .
H10A H 0.2404 0.5820 0.3179 0.099 Uiso 1 1 calc R
H10B H 0.2223 0.6325 0.2803 0.099 Uiso 1 1 calc R
C11 C 0.2151(2) 0.5688(2) 0.2296(3) 0.0806(19) Uani 1 1 d .
H11A H 0.1980 0.5896 0.1945 0.097 Uiso 1 1 calc R
H11B H 0.2588 0.5608 0.2329 0.097 Uiso 1 1 calc R
C12 C 0.1909(2) 0.4813(2) 0.2013(2) 0.0665(16) Uani 1 1 d .
H12A H 0.2254 0.4830 0.1865 0.080 Uiso 1 1 calc R
C13 C 0.1580(2) 0.4336(2) 0.1943(2) 0.0574(13) Uani 1 1 d .
C14 C 0.1837(3) 0.3931(3) 0.1688(2) 0.083(2) Uani 1 1 d .
H14A H 0.2194 0.3990 0.1566 0.099 Uiso 1 1 calc R
C15 C 0.1573(3) 0.3460(3) 0.1618(3) 0.089(2) Uani 1 1 d .
H15A H 0.1742 0.3201 0.1441 0.106 Uiso 1 1 calc R
C16 C 0.1047(3) 0.3361(2) 0.1812(2) 0.0751(16) Uani 1 1 d .
H16A H 0.0870 0.3035 0.1769 0.090 Uiso 1 1 calc R
C17 C 0.0790(2) 0.3743(2) 0.2064(2) 0.0625(14) Uani 1 1 d .
C18 C 0.1041(2) 0.42461(19) 0.2142(2) 0.0508(12) Uani 1 1 d .
C19 C 0.0016(4) 0.3164(3) 0.2246(4) 0.140(3) Uani 1 1 d D
H19A H 0.0076 0.2981 0.1910 0.168 Uiso 1 1 calc R
H19B H -0.0435 0.3188 0.2191 0.168 Uiso 1 1 calc R
C20 C 0.0305(6) 0.2881(4) 0.2775(4) 0.275(9) Uani 1 1 d D
H20A H 0.0107 0.2551 0.2752 0.413 Uiso 1 1 calc R
H20B H 0.0255 0.3065 0.3110 0.413 Uiso 1 1 calc R
H20C H 0.0747 0.2838 0.2818 0.413 Uiso 1 1 calc R
C21 C -0.1437(6) 0.3269(4) 0.3616(5) 0.222(6) Uiso 1 1 d D
H21A H -0.1648 0.3002 0.3351 0.333 Uiso 1 1 calc R
H21B H -0.1690 0.3365 0.3866 0.333 Uiso 1 1 calc R
H21C H -0.1033 0.3148 0.3854 0.333 Uiso 1 1 calc R
C22 C -0.1349(6) 0.3708(4) 0.3279(5) 0.265(9) Uani 1 1 d D
H22A H -0.1073 0.3614 0.3044 0.318 Uiso 1 1 calc R
H22B H -0.1754 0.3807 0.3008 0.318 Uiso 1 1 calc R
C23 C -0.1472(3) 0.4433(3) 0.3819(3) 0.097(2) Uani 1 1 d .
C24 C -0.2113(3) 0.4368(3) 0.3719(4) 0.142(4) Uani 1 1 d .
H24A H -0.2321 0.4091 0.3499 0.170 Uiso 1 1 calc R
C25 C -0.2447(3) 0.4725(4) 0.3951(5) 0.157(5) Uani 1 1 d .
H25A H -0.2881 0.4691 0.3881 0.188 Uiso 1 1 calc R
C26 C -0.2143(4) 0.5112(4) 0.4270(4) 0.143(4) Uani 1 1 d .
H26A H -0.2375 0.5341 0.4423 0.171 Uiso 1 1 calc R
C27 C -0.1503(3) 0.5198(3) 0.4391(3) 0.099(3) Uani 1 1 d .
C28 C -0.1143(3) 0.4840(3) 0.4142(3) 0.085(2) Uani 1 1 d .
C29 C -0.1203(3) 0.5629(3) 0.4734(3) 0.102(3) Uani 1 1 d .
H29A H -0.1456 0.5829 0.4898 0.122 Uiso 1 1 calc R
C30 C -0.0386(4) 0.6203(3) 0.5233(3) 0.111(3) Uani 1 1 d .
H30A H -0.0152 0.6082 0.5624 0.133 Uiso 1 1 calc R
H30B H -0.0724 0.6425 0.5269 0.133 Uiso 1 1 calc R
C31 C 0.0045(4) 0.6489(2) 0.4953(3) 0.106(3) Uani 1 1 d .
H31A H -0.0202 0.6686 0.4617 0.128 Uiso 1 1 calc R
H31B H 0.0313 0.6723 0.5237 0.128 Uiso 1 1 calc R
C32 C 0.0991(3) 0.6220(2) 0.4748(3) 0.0846(19) Uani 1 1 d .
H32A H 0.1148 0.6543 0.4880 0.102 Uiso 1 1 calc R
C33 C 0.1388(3) 0.5892(2) 0.4550(2) 0.0682(15) Uani 1 1 d .
C34 C 0.1998(3) 0.6067(3) 0.4578(3) 0.091(2) Uani 1 1 d .
H34A H 0.2121 0.6395 0.4723 0.110 Uiso 1 1 calc R
C35 C 0.2408(3) 0.5772(3) 0.4398(3) 0.090(2) Uani 1 1 d .
H35A H 0.2810 0.5895 0.4426 0.108 Uiso 1 1 calc R
C36 C 0.2231(2) 0.5282(2) 0.4172(2) 0.0725(16) Uani 1 1 d .
H36A H 0.2517 0.5079 0.4051 0.087 Uiso 1 1 calc R
C37 C 0.1637(2) 0.5098(2) 0.4126(2) 0.0561(13) Uani 1 1 d .
C38 C 0.1188(2) 0.53974(19) 0.4308(2) 0.0560(13) Uani 1 1 d .
C39 C 0.1824(2) 0.4261(2) 0.3781(3) 0.0704(16) Uani 1 1 d .
H39A H 0.2211 0.4230 0.4105 0.084 Uiso 1 1 calc R
H39B H 0.1931 0.4368 0.3430 0.084 Uiso 1 1 calc R
C40 C 0.1483(3) 0.3758(2) 0.3674(3) 0.0778(17) Uani 1 1 d .
H40A H 0.1749 0.3503 0.3579 0.117 Uiso 1 1 calc R
H40B H 0.1102 0.3793 0.3351 0.117 Uiso 1 1 calc R
H40C H 0.1377 0.3657 0.4024 0.117 Uiso 1 1 calc R
C41 C -0.2242(3) 0.4592(3) 0.1200(3) 0.121(3) Uani 1 1 d .
H41A H -0.2696 0.4591 0.1084 0.181 Uiso 1 1 calc R
H41B H -0.2097 0.4898 0.1056 0.181 Uiso 1 1 calc R
H41C H -0.2081 0.4582 0.1624 0.181 Uiso 1 1 calc R
C42 C -0.2019(3) 0.4143(3) 0.0952(3) 0.092(2) Uani 1 1 d .
H42A H -0.2175 0.3834 0.1090 0.110 Uiso 1 1 calc R
H42B H -0.2182 0.4152 0.0524 0.110 Uiso 1 1 calc R
C43 C -0.1067(2) 0.3751(2) 0.0882(2) 0.0606(14) Uani 1 1 d .
C44 C -0.1305(3) 0.3257(2) 0.0790(2) 0.0760(17) Uani 1 1 d .
H44A H -0.1668 0.3174 0.0892 0.091 Uiso 1 1 calc R
C45 C -0.1012(3) 0.2884(2) 0.0546(3) 0.087(2) Uani 1 1 d .
H45A H -0.1180 0.2555 0.0477 0.105 Uiso 1 1 calc R
C46 C -0.0473(3) 0.3006(2) 0.0410(3) 0.0788(17) Uani 1 1 d .
H46A H -0.0271 0.2756 0.0251 0.095 Uiso 1 1 calc R
C47 C -0.0213(2) 0.3504(2) 0.0504(2) 0.0610(14) Uani 1 1 d .
C48 C -0.0494(2) 0.38920(18) 0.0755(2) 0.0523(12) Uani 1 1 d .
C49 C 0.0348(3) 0.3589(2) 0.0324(2) 0.0682(15) Uani 1 1 d .
H49A H 0.0516 0.3307 0.0182 0.082 Uiso 1 1 calc R
C50 C 0.1204(3) 0.4053(2) 0.0161(3) 0.0822(18) Uani 1 1 d .
H50A H 0.1196 0.3800 -0.0141 0.099 Uiso 1 1 calc R
H50B H 0.1573 0.3991 0.0496 0.099 Uiso 1 1 calc R
C51 C 0.1230(3) 0.4578(2) -0.0076(2) 0.0795(18) Uani 1 1 d .
H51A H 0.1654 0.4652 -0.0092 0.095 Uiso 1 1 calc R
H51B H 0.0942 0.4604 -0.0473 0.095 Uiso 1 1 calc R
C52 C 0.1308(2) 0.5382(2) 0.0429(2) 0.0712(17) Uani 1 1 d .
H52A H 0.1644 0.5452 0.0279 0.085 Uiso 1 1 calc R
C53 C 0.1130(2) 0.5775(2) 0.0763(2) 0.0626(14) Uani 1 1 d .
C54 C 0.1463(3) 0.6245(2) 0.0834(3) 0.087(2) Uani 1 1 d .
H54A H 0.1797 0.6279 0.0673 0.104 Uiso 1 1 calc R
C55 C 0.1315(3) 0.6644(2) 0.1127(3) 0.096(2) Uani 1 1 d .
H55A H 0.1556 0.6942 0.1185 0.115 Uiso 1 1 calc R
C56 C 0.0793(3) 0.6606(2) 0.1345(3) 0.0841(19) Uani 1 1 d .
H56A H 0.0680 0.6884 0.1539 0.101 Uiso 1 1 calc R
C57 C 0.0447(3) 0.6160(2) 0.1274(2) 0.0683(15) Uani 1 1 d .
C58 C 0.0616(2) 0.57206(19) 0.1000(2) 0.0597(14) Uani 1 1 d .
C59 C -0.0384(3) 0.6546(2) 0.1571(4) 0.104(2) Uani 1 1 d .
H59A H -0.0389 0.6805 0.1276 0.124 Uiso 1 1 calc R
H59B H -0.0158 0.6682 0.1958 0.124 Uiso 1 1 calc R
C60 C -0.1024(4) 0.6410(3) 0.1553(4) 0.155(4) Uani 1 1 d .
H60A H -0.1239 0.6709 0.1633 0.232 Uiso 1 1 calc R
H60B H -0.1014 0.6153 0.1846 0.232 Uiso 1 1 calc R
H60C H -0.1244 0.6279 0.1168 0.232 Uiso 1 1 calc R
Cu5 Cu 0.51912(3) 0.776468(19) 0.14507(2) 0.04635(14) Uani 1 1 d .
Cu6 Cu 0.53434(3) 0.65661(2) 0.14129(3) 0.05234(16) Uani 1 1 d .
Cu7 Cu 0.56550(3) 0.72908(2) -0.03742(3) 0.04896(15) Uani 1 1 d .
Cu8 Cu 0.47387(3) 0.72710(2) 0.32669(3) 0.05455(16) Uani 1 1 d .
O16 O 0.52320(17) 0.85222(12) 0.14408(15) 0.0571(9) Uani 1 1 d D
H16 H 0.531(2) 0.8714(16) 0.1767(13) 0.086 Uiso 1 1 d D
H16' H 0.524(2) 0.8660(18) 0.1096(12) 0.086 Uiso 1 1 d D
O17 O 0.56306(15) 0.77782(11) 0.22927(14) 0.0477(8) Uani 1 1 d D
H17 H 0.571(2) 0.7478(9) 0.2480(19) 0.072 Uiso 1 1 d D
H17' H 0.546(2) 0.7926(16) 0.2550(16) 0.072 Uiso 1 1 d D
O18 O 0.47788(15) 0.77955(11) 0.06013(14) 0.0454(7) Uani 1 1 d D
H18 H 0.466(2) 0.7492(9) 0.0434(18) 0.068 Uiso 1 1 d D
H18' H 0.5009(18) 0.7943(16) 0.0392(17) 0.068 Uiso 1 1 d D
O19 O 0.47708(14) 0.70759(11) 0.15274(14) 0.0504(8) Uani 1 1 d .
O20 O 0.58421(14) 0.71239(11) 0.13098(14) 0.0516(8) Uani 1 1 d .
O21 O 0.41335(14) 0.78838(12) 0.16596(16) 0.0602(9) Uani 1 1 d .
O22 O 0.63694(14) 0.79918(12) 0.11924(14) 0.0554(8) Uani 1 1 d .
O23 O 0.49716(15) 0.70333(11) -0.01243(14) 0.0554(8) Uani 1 1 d .
O24 O 0.54790(13) 0.79749(11) -0.01620(13) 0.0481(8) Uani 1 1 d .
O25 O 0.39092(17) 0.68831(14) 0.01085(18) 0.0796(11) Uani 1 1 d .
O26 O 0.51559(15) 0.88368(11) 0.02854(15) 0.0576(9) Uani 1 1 d .
O27 O 0.49323(15) 0.79523(12) 0.30694(15) 0.0585(9) Uani 1 1 d .
O28 O 0.54156(14) 0.70008(12) 0.30151(14) 0.0559(8) Uani 1 1 d .
O29 O 0.53052(17) 0.88080(13) 0.26626(19) 0.0803(12) Uani 1 1 d .
O30 O 0.64700(17) 0.68345(16) 0.27905(19) 0.0848(12) Uani 1 1 d .
N7 N 0.4864(2) 0.60016(14) 0.1555(2) 0.0664(12) Uani 1 1 d .
N8 N 0.5880(2) 0.60522(14) 0.1239(2) 0.0706(13) Uani 1 1 d .
N9 N 0.5922(2) 0.66101(15) -0.05396(17) 0.0594(11) Uani 1 1 d .
N10 N 0.62985(18) 0.75206(16) -0.07189(17) 0.0553(10) Uani 1 1 d .
N11 N 0.40816(18) 0.75106(17) 0.35830(19) 0.0625(11) Uani 1 1 d .
N12 N 0.4469(2) 0.66006(17) 0.34445(19) 0.0686(12) Uani 1 1 d .
C61 C 0.3247(3) 0.8314(3) 0.0982(3) 0.121(3) Uani 1 1 d .
H61A H 0.2997 0.8621 0.0930 0.181 Uiso 1 1 calc R
H61B H 0.2981 0.8021 0.0970 0.181 Uiso 1 1 calc R
H61C H 0.3442 0.8288 0.0670 0.181 Uiso 1 1 calc R
C62 C 0.3736(2) 0.8332(2) 0.1552(3) 0.0776(17) Uani 1 1 d .
H62A H 0.3996 0.8634 0.1564 0.093 Uiso 1 1 calc R
H62B H 0.3536 0.8364 0.1864 0.093 Uiso 1 1 calc R
C63 C 0.3896(2) 0.7425(2) 0.1767(2) 0.0552(13) Uani 1 1 d .
C64 C 0.3359(2) 0.7363(2) 0.1937(2) 0.0747(16) Uani 1 1 d .
H64A H 0.3135 0.7649 0.1997 0.090 Uiso 1 1 calc R
C65 C 0.3149(3) 0.6871(3) 0.2021(3) 0.089(2) Uani 1 1 d .
H65A H 0.2780 0.6831 0.2129 0.107 Uiso 1 1 calc R
C66 C 0.3484(3) 0.6446(3) 0.1944(3) 0.090(2) Uani 1 1 d .
H66A H 0.3337 0.6120 0.1997 0.108 Uiso 1 1 calc R
C67 C 0.4044(2) 0.6497(2) 0.1785(2) 0.0642(14) Uani 1 1 d .
C68 C 0.4251(2) 0.69986(18) 0.1691(2) 0.0498(12) Uani 1 1 d .
C69 C 0.4360(3) 0.60348(19) 0.1708(2) 0.0732(17) Uani 1 1 d .
H69A H 0.4179 0.5728 0.1776 0.088 Uiso 1 1 calc R
C70 C 0.5142(3) 0.5502(2) 0.1492(4) 0.125(3) Uani 1 1 d .
H70A H 0.5266 0.5332 0.1873 0.150 Uiso 1 1 calc R
H70B H 0.4823 0.5292 0.1222 0.150 Uiso 1 1 calc R
C71 C 0.5653(4) 0.5534(2) 0.1287(5) 0.157(4) Uani 1 1 d .
H71A H 0.5547 0.5375 0.0900 0.188 Uiso 1 1 calc R
H71B H 0.5995 0.5338 0.1549 0.188 Uiso 1 1 calc R
C72 C 0.6376(3) 0.6149(2) 0.1071(3) 0.0771(17) Uani 1 1 d .
H72A H 0.6589 0.5868 0.0980 0.093 Uiso 1 1 calc R
C73 C 0.6624(2) 0.66336(19) 0.1013(2) 0.0592(13) Uani 1 1 d .
C74 C 0.7183(2) 0.6664(2) 0.0831(2) 0.0751(17) Uani 1 1 d .
H74A H 0.7369 0.6361 0.0759 0.090 Uiso 1 1 calc R
C75 C 0.7449(3) 0.7108(2) 0.0761(3) 0.0782(17) Uani 1 1 d .
H75A H 0.7809 0.7111 0.0634 0.094 Uiso 1 1 calc R
C76 C 0.7187(2) 0.7568(2) 0.0876(2) 0.0652(14) Uani 1 1 d .
H76A H 0.7375 0.7878 0.0829 0.078 Uiso 1 1 calc R
C77 C 0.6652(2) 0.75668(18) 0.1058(2) 0.0500(12) Uani 1 1 d .
C78 C 0.6349(2) 0.70973(17) 0.1127(2) 0.0480(11) Uani 1 1 d .
C79 C 0.6750(2) 0.84527(18) 0.1347(2) 0.0573(13) Uani 1 1 d .
H79A H 0.6475 0.8742 0.1351 0.069 Uiso 1 1 calc R
H79B H 0.6960 0.8518 0.1048 0.069 Uiso 1 1 calc R
C80 C 0.7237(2) 0.8409(2) 0.1941(2) 0.0699(15) Uani 1 1 d .
H80A H 0.7477 0.8721 0.2027 0.105 Uiso 1 1 calc R
H80B H 0.7515 0.8127 0.1937 0.105 Uiso 1 1 calc R
H80C H 0.7030 0.8351 0.2240 0.105 Uiso 1 1 calc R
C81 C 0.2957(5) 0.7286(5) 0.0158(6) 0.293(10) Uani 1 1 d D
H81A H 0.2524 0.7209 0.0125 0.440 Uiso 1 1 calc R
H81B H 0.2975 0.7537 -0.0134 0.440 Uiso 1 1 calc R
H81C H 0.3164 0.7417 0.0546 0.440 Uiso 1 1 calc R
C82 C 0.3254(4) 0.6851(3) 0.0067(4) 0.144(4) Uani 1 1 d D
H82A H 0.3032 0.6722 -0.0324 0.173 Uiso 1 1 calc R
H82B H 0.3208 0.6597 0.0351 0.173 Uiso 1 1 calc R
C83 C 0.4175(3) 0.64622(19) -0.0056(2) 0.0620(14) Uani 1 1 d .
C84 C 0.3930(3) 0.5978(2) -0.0094(3) 0.0810(18) Uani 1 1 d .
H84A H 0.3557 0.5923 0.0004 0.097 Uiso 1 1 calc R
C85 C 0.4219(3) 0.5574(2) -0.0271(3) 0.100(2) Uani 1 1 d .
H85A H 0.4044 0.5248 -0.0293 0.120 Uiso 1 1 calc R
C86 C 0.4764(4) 0.5650(2) -0.0416(3) 0.096(2) Uani 1 1 d .
H86A H 0.4953 0.5373 -0.0547 0.115 Uiso 1 1 calc R
C87 C 0.5050(3) 0.61426(18) -0.0371(2) 0.0632(14) Uani 1 1 d .
C88 C 0.4757(2) 0.65596(17) -0.0182(2) 0.0538(12) Uani 1 1 d .
C89 C 0.5620(3) 0.6188(2) -0.0533(2) 0.0707(16) Uani 1 1 d .
H89A H 0.5786 0.5890 -0.0643 0.085 Uiso 1 1 calc R
C90 C 0.6504(3) 0.6618(2) -0.0709(2) 0.0713(16) Uani 1 1 d .
H90A H 0.6518 0.6326 -0.0959 0.086 Uiso 1 1 calc R
H90B H 0.6868 0.6603 -0.0360 0.086 Uiso 1 1 calc R
C91 C 0.6509(3) 0.7114(2) -0.1044(2) 0.0684(15) Uani 1 1 d .
H91A H 0.6931 0.7187 -0.1065 0.082 Uiso 1 1 calc R
H91B H 0.6226 0.7089 -0.1443 0.082 Uiso 1 1 calc R
C92 C 0.6552(2) 0.7963(2) -0.0656(2) 0.0565(13) Uani 1 1 d .
H92A H 0.6894 0.8009 -0.0804 0.068 Uiso 1 1 calc R
C93 C 0.6361(2) 0.83975(18) -0.0380(2) 0.0504(12) Uani 1 1 d .
C94 C 0.6707(2) 0.88557(19) -0.0351(2) 0.0603(14) Uani 1 1 d .
H94A H 0.7058 0.8859 -0.0491 0.072 Uiso 1 1 calc R
C95 C 0.6542(2) 0.9287(2) -0.0123(2) 0.0658(15) Uani 1 1 d .
H95A H 0.6777 0.9585 -0.0107 0.079 Uiso 1 1 calc R
C96 C 0.6022(2) 0.92893(18) 0.0087(2) 0.0591(13) Uani 1 1 d .
H96A H 0.5909 0.9589 0.0244 0.071 Uiso 1 1 calc R
C97 C 0.5672(2) 0.88509(16) 0.0064(2) 0.0492(12) Uani 1 1 d .
C98 C 0.5825(2) 0.83842(17) -0.0165(2) 0.0484(11) Uani 1 1 d .
C99 C 0.4732(3) 0.9257(2) 0.0139(3) 0.0865(19) Uani 1 1 d .
H99A H 0.4602 0.9302 -0.0287 0.104 Uiso 1 1 calc R
H99B H 0.4953 0.9565 0.0315 0.104 Uiso 1 1 calc R
C100 C 0.4181(3) 0.9199(3) 0.0329(3) 0.109(2) Uani 1 1 d .
H10C H 0.3913 0.9493 0.0209 0.163 Uiso 1 1 calc R
H10D H 0.4303 0.9169 0.0753 0.163 Uiso 1 1 calc R
H10E H 0.3957 0.8896 0.0155 0.163 Uiso 1 1 calc R
C101 C 0.6358(3) 0.9068(2) 0.2810(3) 0.0804(17) Uani 1 1 d .
H10F H 0.6645 0.9349 0.2939 0.121 Uiso 1 1 calc R
H10G H 0.6335 0.8979 0.2411 0.121 Uiso 1 1 calc R
H10H H 0.6505 0.8778 0.3064 0.121 Uiso 1 1 calc R
C102 C 0.5716(2) 0.9219(2) 0.2838(3) 0.0752(17) Uani 1 1 d .
H10I H 0.5738 0.9319 0.3239 0.090 Uiso 1 1 calc R
H10J H 0.5563 0.9510 0.2580 0.090 Uiso 1 1 calc R
C103 C 0.4750(2) 0.88199(18) 0.2815(2) 0.0627(14) Uani 1 1 d .
C104 C 0.4383(3) 0.9256(2) 0.2738(3) 0.0827(19) Uani 1 1 d .
H10K H 0.4512 0.9552 0.2586 0.099 Uiso 1 1 calc R
C105 C 0.3817(3) 0.9253(2) 0.2888(3) 0.090(2) Uani 1 1 d .
H10L H 0.3558 0.9541 0.2821 0.108 Uiso 1 1 calc R
C106 C 0.3652(3) 0.8825(2) 0.3131(3) 0.0801(18) Uani 1 1 d .
H10M H 0.3284 0.8828 0.3244 0.096 Uiso 1 1 calc R
C107 C 0.4020(2) 0.83746(19) 0.3217(2) 0.0594(13) Uani 1 1 d .
C108 C 0.4577(2) 0.83597(18) 0.3036(2) 0.0552(13) Uani 1 1 d .
C109 C 0.3818(2) 0.7949(2) 0.3501(2) 0.0641(14) Uani 1 1 d .
H10N H 0.3468 0.7998 0.3636 0.077 Uiso 1 1 calc R
C110 C 0.3858(3) 0.7123(2) 0.3914(3) 0.0841(19) Uani 1 1 d .
H11C H 0.3432 0.7202 0.3920 0.101 Uiso 1 1 calc R
H11D H 0.4130 0.7108 0.4319 0.101 Uiso 1 1 calc R
C111 C 0.3871(3) 0.6616(2) 0.3603(3) 0.089(2) Uani 1 1 d .
H11E H 0.3852 0.6333 0.3862 0.106 Uiso 1 1 calc R
H11F H 0.3512 0.6592 0.3249 0.106 Uiso 1 1 calc R
C112 C 0.4746(3) 0.6179(2) 0.3429(3) 0.0781(17) Uani 1 1 d .
H11G H 0.4564 0.5886 0.3535 0.094 Uiso 1 1 calc R
C113 C 0.5311(3) 0.61081(19) 0.3264(2) 0.0673(15) Uani 1 1 d .
C114 C 0.5576(4) 0.5616(2) 0.3301(3) 0.097(2) Uani 1 1 d .
H11H H 0.5366 0.5344 0.3414 0.116 Uiso 1 1 calc R
C115 C 0.6125(4) 0.5519(2) 0.3177(3) 0.102(2) Uani 1 1 d .
H11I H 0.6289 0.5189 0.3212 0.122 Uiso 1 1 calc R
C116 C 0.6436(3) 0.5917(2) 0.2999(3) 0.0828(18) Uani 1 1 d .
H11J H 0.6812 0.5855 0.2911 0.099 Uiso 1 1 calc R
C117 C 0.6189(2) 0.6409(2) 0.2950(2) 0.0660(15) Uani 1 1 d .
C118 C 0.5614(2) 0.65231(18) 0.3076(2) 0.0538(12) Uani 1 1 d .
C119 C 0.7085(3) 0.6761(3) 0.2744(4) 0.124(3) Uani 1 1 d D
H11K H 0.7320 0.6545 0.3068 0.148 Uiso 1 1 calc R
H11L H 0.7055 0.6580 0.2378 0.148 Uiso 1 1 calc R
C120 C 0.7422(5) 0.7217(3) 0.2753(5) 0.196(5) Uani 1 1 d D
H12B H 0.7833 0.7139 0.2717 0.293 Uiso 1 1 calc R
H12C H 0.7468 0.7393 0.3120 0.293 Uiso 1 1 calc R
H12D H 0.7198 0.7431 0.2430 0.293 Uiso 1 1 calc R
Cl1 Cl 0.36757(6) 0.49879(5) 0.33904(6) 0.0647(3) Uani 1 1 d .
O31 O 0.3688(2) 0.52865(16) 0.28887(18) 0.0959(13) Uani 1 1 d .
O32 O 0.3715(2) 0.53186(15) 0.38780(18) 0.0931(13) Uani 1 1 d .
O33 O 0.31094(18) 0.47010(15) 0.3264(2) 0.0877(12) Uani 1 1 d .
O34 O 0.42047(19) 0.46398(18) 0.35306(19) 0.0993(14) Uani 1 1 d .
Cl2 Cl 0.84824(8) 0.73297(7) 0.46564(10) 0.1031(6) Uani 1 1 d .
O35 O 0.8080(3) 0.7753(2) 0.4507(3) 0.153(3) Uani 1 1 d .
O36 O 0.8988(3) 0.7415(3) 0.5151(4) 0.207(4) Uani 1 1 d .
O37 O 0.8803(4) 0.7273(3) 0.4257(4) 0.230(4) Uani 1 1 d .
O38 O 0.8186(3) 0.6917(2) 0.4768(4) 0.234(5) Uani 1 1 d .
Cl3 Cl 0.30844(7) 0.49469(6) 0.06398(8) 0.0886(5) Uani 1 1 d .
O39 O 0.37329(19) 0.49366(17) 0.0916(2) 0.1023(14) Uani 1 1 d .
O40 O 0.2734(2) 0.4618(2) 0.0871(3) 0.143(2) Uani 1 1 d .
O41 O 0.3034(4) 0.4706(4) 0.0061(3) 0.222(4) Uani 1 1 d .
O42 O 0.2842(2) 0.5415(2) 0.0466(3) 0.153(3) Uani 1 1 d .
Cl4 Cl 0.19927(8) 0.76666(7) 0.29930(9) 0.0931(5) Uani 1 1 d .
O43 O 0.1381(3) 0.7565(3) 0.2758(4) 0.202(4) Uani 1 1 d .
O44 O 0.2081(5) 0.8158(2) 0.3062(4) 0.231(4) Uani 1 1 d .
O45 O 0.2321(5) 0.7483(5) 0.2671(5) 0.329(7) Uani 1 1 d .
O46 O 0.2194(3) 0.7444(3) 0.3543(3) 0.182(3) Uani 1 1 d .

loop_
_atom_site_aniso_label
_atom_site_aniso_U_11
_atom_site_aniso_U_22
_atom_site_aniso_U_33
_atom_site_aniso_U_23
_atom_site_aniso_U_13
_atom_site_aniso_U_12
Cu1 0.0410(3) 0.0694(4) 0.0538(4) 0.0080(3) 0.0180(3) -0.0065(3)
Cu2 0.0398(3) 0.0535(3) 0.0605(4) 0.0080(3) 0.0168(3) -0.0066(3)
Cu3 0.0812(5) 0.0628(4) 0.0754(5) 0.0166(3) 0.0456(4) 0.0296(3)
Cu4 0.0442(3) 0.0660(4) 0.0513(4) 0.0092(3) 0.0150(3) -0.0036(3)
O1 0.141(4) 0.081(3) 0.068(3) 0.000(2) 0.018(3) -0.053(3)
O2 0.046(2) 0.073(2) 0.053(2) 0.0062(18) 0.0217(17) -0.0043(17)
O3 0.049(2) 0.073(3) 0.058(2) 0.0088(19) 0.0179(17) -0.0031(18)
O4 0.0500(18) 0.0414(18) 0.064(2) -0.0014(15) 0.0253(16) -0.0002(14)
O5 0.0445(18) 0.0480(18) 0.059(2) -0.0010(15) 0.0213(16) -0.0038(14)
O6 0.058(2) 0.092(3) 0.086(3) 0.013(2) 0.033(2) 0.018(2)
O7 0.091(3) 0.060(2) 0.108(3) -0.021(2) 0.040(3) -0.023(2)
O8 0.062(2) 0.101(3) 0.110(3) 0.026(2) 0.057(2) 0.030(2)
O9 0.054(2) 0.060(2) 0.061(2) 0.0023(17) 0.0240(17) 0.0136(17)
O10 0.099(4) 0.126(4) 0.165(5) -0.025(4) 0.076(4) -0.042(3)
O11 0.048(2) 0.071(2) 0.083(3) -0.012(2) 0.0286(19) 0.0084(17)
O12 0.053(2) 0.055(2) 0.058(2) 0.0045(16) 0.0204(17) -0.0105(16)
O13 0.0487(19) 0.060(2) 0.070(2) 0.0099(17) 0.0232(17) -0.0103(16)
O14 0.049(2) 0.088(3) 0.070(3) -0.010(2) 0.0183(19) -0.0204(19)
O15 0.090(3) 0.057(2) 0.111(3) 0.002(2) 0.043(3) 0.000(2)
N1 0.062(3) 0.063(3) 0.063(3) 0.010(2) 0.006(2) -0.018(2)
N2 0.040(2) 0.082(3) 0.063(3) 0.017(2) 0.015(2) -0.006(2)
N3 0.111(5) 0.082(4) 0.085(4) 0.035(3) 0.062(4) 0.045(3)
N4 0.120(4) 0.051(3) 0.061(3) 0.007(2) 0.038(3) 0.032(3)
N5 0.057(3) 0.073(3) 0.055(3) 0.010(2) 0.020(2) 0.006(2)
N6 0.044(2) 0.091(3) 0.049(3) 0.015(2) 0.014(2) -0.003(2)
C1 0.098(8) 0.55(3) 0.245(16) -0.188(18) 0.049(9) 0.016(12)
C2 0.095(6) 0.242(10) 0.130(7) 0.108(7) 0.080(5) 0.109(7)
C3 0.085(4) 0.069(4) 0.057(4) 0.014(3) 0.029(3) 0.032(3)
C4 0.123(6) 0.099(5) 0.075(5) 0.024(4) 0.041(4) 0.067(5)
C5 0.180(9) 0.067(5) 0.075(5) 0.005(4) 0.036(6) 0.052(5)
C6 0.151(7) 0.051(4) 0.063(4) 0.001(3) 0.011(4) 0.015(4)
C7 0.096(5) 0.040(3) 0.055(4) 0.006(2) 0.004(3) 0.003(3)
C8 0.072(4) 0.049(3) 0.050(3) 0.011(2) 0.017(3) 0.016(3)
C9 0.094(5) 0.045(3) 0.067(4) 0.010(3) -0.001(3) -0.019(3)
C10 0.054(4) 0.094(5) 0.089(5) 0.019(4) 0.006(3) -0.033(3)
C11 0.046(3) 0.106(5) 0.088(5) 0.035(4) 0.017(3) -0.024(3)
C12 0.036(3) 0.111(5) 0.056(4) 0.024(3) 0.018(3) 0.009(3)
C13 0.042(3) 0.084(4) 0.043(3) 0.004(3) 0.008(2) 0.013(3)
C14 0.060(4) 0.135(6) 0.051(4) -0.003(4) 0.013(3) 0.039(4)
C15 0.084(5) 0.109(6) 0.062(4) -0.018(4) 0.005(4) 0.044(4)
C16 0.086(4) 0.069(4) 0.063(4) -0.009(3) 0.011(3) 0.017(3)
C17 0.065(3) 0.063(3) 0.059(4) -0.003(3) 0.016(3) 0.003(3)
C18 0.051(3) 0.060(3) 0.040(3) 0.002(2) 0.012(2) 0.010(2)
C19 0.170(8) 0.091(6) 0.184(9) -0.058(6) 0.090(8) -0.064(6)
C20 0.381(19) 0.142(9) 0.168(10) 0.092(8) -0.128(11) -0.125(10)
C22 0.383(19) 0.296(16) 0.190(11) -0.150(12) 0.198(13) -0.254(15)
C23 0.057(4) 0.130(7) 0.113(6) 0.043(5) 0.039(4) 0.009(4)
C24 0.072(5) 0.153(8) 0.202(10) 0.065(7) 0.041(6) -0.004(5)
C25 0.049(5) 0.176(11) 0.253(14) 0.087(10) 0.058(7) 0.027(6)
C26 0.087(7) 0.167(10) 0.203(11) 0.098(9) 0.087(7) 0.063(6)
C27 0.067(4) 0.125(6) 0.127(6) 0.077(5) 0.061(4) 0.048(4)
C28 0.069(4) 0.097(5) 0.104(5) 0.042(4) 0.050(4) 0.020(4)
C29 0.108(6) 0.109(6) 0.115(6) 0.063(5) 0.075(5) 0.062(5)
C30 0.175(8) 0.091(5) 0.093(5) 0.015(4) 0.081(5) 0.063(5)
C31 0.179(8) 0.077(4) 0.081(5) 0.019(4) 0.066(5) 0.051(5)
C32 0.124(6) 0.064(4) 0.069(4) 0.000(3) 0.033(4) 0.004(4)
C33 0.091(4) 0.058(3) 0.051(3) 0.003(3) 0.014(3) 0.003(3)
C34 0.100(5) 0.083(5) 0.075(5) -0.004(4) 0.001(4) -0.025(4)
C35 0.072(4) 0.095(5) 0.092(5) 0.005(4) 0.007(4) -0.014(4)
C36 0.050(3) 0.091(5) 0.071(4) 0.007(3) 0.008(3) 0.005(3)
C37 0.052(3) 0.067(3) 0.048(3) 0.003(3) 0.012(2) 0.005(3)
C38 0.055(3) 0.062(3) 0.048(3) 0.010(2) 0.011(3) 0.010(3)
C39 0.049(3) 0.091(4) 0.077(4) 0.000(3) 0.027(3) 0.020(3)
C40 0.076(4) 0.075(4) 0.095(5) -0.003(3) 0.046(4) 0.013(3)
C41 0.076(5) 0.152(8) 0.126(7) -0.014(6) 0.015(5) 0.011(5)
C42 0.060(4) 0.113(6) 0.093(5) -0.002(4) 0.010(4) -0.003(4)
C43 0.060(3) 0.067(4) 0.051(3) 0.005(3) 0.012(3) -0.010(3)
C44 0.076(4) 0.073(4) 0.075(4) 0.012(3) 0.016(3) -0.026(3)
C45 0.115(6) 0.051(4) 0.088(5) 0.007(3) 0.017(4) -0.019(4)
C46 0.094(5) 0.059(4) 0.077(4) 0.005(3) 0.015(4) 0.001(3)
C47 0.068(4) 0.062(3) 0.051(3) 0.010(3) 0.014(3) 0.005(3)
C48 0.049(3) 0.059(3) 0.042(3) 0.010(2) 0.003(2) -0.002(2)
C49 0.075(4) 0.069(4) 0.057(4) 0.006(3) 0.014(3) 0.024(3)
C50 0.069(4) 0.118(6) 0.064(4) 0.009(4) 0.027(3) 0.022(4)
C51 0.054(3) 0.133(6) 0.054(4) 0.011(4) 0.018(3) 0.000(3)
C52 0.046(3) 0.107(5) 0.061(4) 0.024(3) 0.016(3) -0.014(3)
C53 0.051(3) 0.079(4) 0.053(3) 0.022(3) 0.007(3) -0.015(3)
C54 0.070(4) 0.098(5) 0.083(5) 0.033(4) 0.010(3) -0.029(4)
C55 0.089(5) 0.078(5) 0.101(6) 0.028(4) -0.002(4) -0.033(4)
C56 0.088(5) 0.056(4) 0.094(5) 0.013(3) 0.003(4) -0.012(3)
C57 0.067(4) 0.060(4) 0.074(4) 0.017(3) 0.015(3) 0.001(3)
C58 0.053(3) 0.061(3) 0.057(3) 0.022(3) 0.004(3) -0.003(3)
C59 0.098(5) 0.072(4) 0.148(7) -0.011(4) 0.047(5) 0.012(4)
C60 0.160(9) 0.166(9) 0.130(8) -0.016(6) 0.031(7) 0.069(7)
Cu5 0.0554(3) 0.0316(3) 0.0523(4) -0.0033(3) 0.0163(3) -0.0018(2)
Cu6 0.0640(4) 0.0321(3) 0.0588(4) -0.0037(3) 0.0149(3) -0.0037(3)
Cu7 0.0508(3) 0.0429(3) 0.0541(4) -0.0070(3) 0.0169(3) -0.0014(3)
Cu8 0.0505(3) 0.0577(4) 0.0570(4) 0.0016(3) 0.0184(3) -0.0074(3)
O16 0.077(2) 0.0355(18) 0.059(2) -0.0062(16) 0.022(2) -0.0084(16)
O17 0.056(2) 0.0411(18) 0.049(2) -0.0022(15) 0.0199(16) 0.0014(15)
O18 0.0530(19) 0.0333(17) 0.052(2) -0.0043(14) 0.0184(16) -0.0050(14)
O19 0.056(2) 0.0359(16) 0.065(2) -0.0003(15) 0.0267(17) -0.0097(14)
O20 0.0522(19) 0.0369(17) 0.071(2) -0.0034(15) 0.0257(17) 0.0012(14)
O21 0.0484(19) 0.054(2) 0.085(3) -0.0031(18) 0.0305(19) 0.0015(16)
O22 0.0449(18) 0.0503(19) 0.071(2) -0.0001(17) 0.0181(17) -0.0055(15)
O23 0.060(2) 0.0381(17) 0.071(2) -0.0123(16) 0.0253(18) -0.0081(15)
O24 0.0463(18) 0.0385(17) 0.062(2) -0.0035(15) 0.0207(16) -0.0055(14)
O25 0.068(3) 0.066(3) 0.114(3) -0.015(2) 0.040(2) -0.023(2)
O26 0.058(2) 0.0407(18) 0.082(3) 0.0068(16) 0.0321(19) 0.0016(15)
O27 0.054(2) 0.054(2) 0.075(2) -0.0091(17) 0.0306(18) -0.0034(16)
O28 0.055(2) 0.0475(19) 0.067(2) 0.0038(16) 0.0204(17) -0.0010(16)
O29 0.071(2) 0.050(2) 0.139(4) -0.035(2) 0.061(3) -0.0203(18)
O30 0.062(2) 0.087(3) 0.112(3) -0.006(2) 0.036(2) 0.008(2)
N7 0.072(3) 0.035(2) 0.086(3) 0.002(2) 0.012(3) -0.011(2)
N8 0.092(4) 0.034(2) 0.085(3) -0.008(2) 0.024(3) 0.005(2)
N9 0.073(3) 0.058(3) 0.050(3) -0.011(2) 0.023(2) 0.009(2)
N10 0.053(2) 0.065(3) 0.052(3) -0.008(2) 0.021(2) 0.001(2)
N11 0.051(3) 0.073(3) 0.069(3) 0.006(2) 0.026(2) -0.010(2)
N12 0.067(3) 0.071(3) 0.070(3) 0.010(2) 0.023(2) -0.015(2)
C61 0.084(5) 0.140(7) 0.135(7) 0.025(6) 0.028(5) 0.014(5)
C62 0.060(4) 0.083(4) 0.093(5) -0.019(3) 0.028(4) 0.010(3)
C63 0.048(3) 0.067(3) 0.055(3) 0.000(3) 0.022(3) -0.012(3)
C64 0.060(3) 0.096(5) 0.077(4) -0.005(3) 0.036(3) -0.010(3)
C65 0.066(4) 0.119(6) 0.098(5) 0.002(4) 0.046(4) -0.026(4)
C66 0.078(4) 0.105(5) 0.092(5) 0.010(4) 0.034(4) -0.044(4)
C67 0.064(3) 0.067(4) 0.064(4) 0.003(3) 0.022(3) -0.019(3)
C68 0.048(3) 0.054(3) 0.050(3) -0.004(2) 0.019(2) -0.018(2)
C69 0.088(4) 0.047(3) 0.081(4) 0.010(3) 0.020(4) -0.028(3)
C70 0.103(6) 0.035(3) 0.226(10) 0.009(4) 0.033(6) 0.002(3)
C71 0.187(9) 0.031(3) 0.305(13) -0.012(5) 0.152(10) -0.006(5)
C72 0.079(4) 0.063(4) 0.089(5) -0.019(3) 0.024(4) 0.018(3)
C73 0.065(3) 0.056(3) 0.055(3) -0.007(3) 0.015(3) 0.011(3)
C74 0.062(4) 0.092(5) 0.074(4) -0.012(3) 0.024(3) 0.027(3)
C75 0.060(4) 0.100(5) 0.084(5) -0.004(4) 0.037(3) 0.007(3)
C76 0.049(3) 0.082(4) 0.069(4) -0.007(3) 0.023(3) -0.002(3)
C77 0.045(3) 0.056(3) 0.048(3) -0.004(2) 0.014(2) 0.002(2)
C78 0.048(3) 0.051(3) 0.044(3) -0.004(2) 0.011(2) 0.006(2)
C79 0.054(3) 0.051(3) 0.068(4) 0.003(3) 0.020(3) -0.013(2)
C80 0.066(4) 0.081(4) 0.060(4) -0.009(3) 0.015(3) -0.010(3)
C81 0.109(9) 0.51(3) 0.236(15) -0.177(17) 0.018(9) 0.049(12)
C82 0.110(7) 0.155(8) 0.200(10) -0.075(7) 0.093(7) -0.056(6)
C83 0.081(4) 0.052(3) 0.056(3) -0.011(3) 0.024(3) -0.023(3)
C84 0.108(5) 0.066(4) 0.079(4) -0.018(3) 0.041(4) -0.037(4)
C85 0.149(7) 0.061(4) 0.101(5) -0.021(4) 0.053(5) -0.053(4)
C86 0.156(7) 0.050(4) 0.091(5) -0.025(3) 0.050(5) -0.023(4)
C87 0.099(4) 0.041(3) 0.053(3) -0.009(2) 0.028(3) -0.005(3)
C88 0.070(3) 0.045(3) 0.043(3) -0.005(2) 0.012(3) -0.010(2)
C89 0.101(5) 0.050(3) 0.063(4) -0.017(3) 0.026(3) 0.004(3)
C90 0.082(4) 0.063(4) 0.074(4) -0.015(3) 0.031(3) 0.016(3)
C91 0.066(4) 0.084(4) 0.061(4) -0.020(3) 0.026(3) 0.001(3)
C92 0.047(3) 0.071(4) 0.054(3) 0.000(3) 0.018(2) -0.002(3)
C93 0.048(3) 0.053(3) 0.049(3) 0.003(2) 0.013(2) -0.005(2)
C94 0.060(3) 0.064(3) 0.059(3) 0.000(3) 0.021(3) -0.017(3)
C95 0.071(4) 0.058(3) 0.071(4) 0.006(3) 0.024(3) -0.023(3)
C96 0.072(4) 0.041(3) 0.065(4) 0.002(2) 0.022(3) -0.006(2)
C97 0.052(3) 0.040(3) 0.056(3) 0.004(2) 0.016(2) -0.002(2)
C98 0.048(3) 0.048(3) 0.048(3) 0.004(2) 0.012(2) -0.004(2)
C99 0.074(4) 0.084(4) 0.102(5) 0.041(4) 0.027(4) 0.031(3)
C100 0.075(4) 0.113(6) 0.149(7) 0.042(5) 0.049(5) 0.029(4)
C101 0.071(4) 0.091(5) 0.085(4) 0.000(3) 0.034(3) -0.015(3)
C102 0.069(4) 0.067(4) 0.099(5) -0.027(3) 0.038(3) -0.020(3)
C103 0.061(3) 0.046(3) 0.093(4) -0.026(3) 0.041(3) -0.008(2)
C104 0.090(4) 0.047(3) 0.126(6) -0.021(3) 0.055(4) -0.012(3)
C105 0.081(4) 0.048(3) 0.156(7) -0.018(4) 0.058(4) 0.002(3)
C106 0.066(4) 0.077(4) 0.110(5) -0.027(4) 0.045(4) 0.002(3)
C107 0.053(3) 0.063(3) 0.069(4) -0.020(3) 0.027(3) -0.004(3)
C108 0.056(3) 0.047(3) 0.069(4) -0.018(2) 0.029(3) -0.007(2)
C109 0.054(3) 0.083(4) 0.061(4) -0.009(3) 0.025(3) -0.002(3)
C110 0.078(4) 0.107(5) 0.074(4) 0.017(4) 0.034(4) -0.016(4)
C111 0.086(5) 0.096(5) 0.099(5) 0.012(4) 0.049(4) -0.027(4)
C112 0.090(5) 0.064(4) 0.084(5) 0.011(3) 0.032(4) -0.018(3)
C113 0.093(4) 0.051(3) 0.054(3) 0.010(3) 0.015(3) -0.003(3)
C114 0.135(7) 0.063(4) 0.088(5) 0.018(4) 0.025(5) 0.004(4)
C115 0.126(7) 0.066(4) 0.101(6) 0.013(4) 0.015(5) 0.026(5)
C116 0.083(4) 0.080(5) 0.081(5) -0.005(4) 0.017(4) 0.018(4)
C117 0.062(4) 0.062(4) 0.065(4) -0.004(3) 0.005(3) 0.002(3)
C118 0.055(3) 0.056(3) 0.045(3) -0.002(2) 0.005(2) 0.002(2)
C119 0.105(6) 0.108(6) 0.189(9) -0.036(6) 0.091(6) -0.009(5)
C120 0.185(11) 0.189(11) 0.269(14) -0.086(10) 0.153(11) -0.067(9)
Cl1 0.0661(9) 0.0579(8) 0.0684(9) 0.0014(7) 0.0173(7) -0.0011(7)
O31 0.116(4) 0.095(3) 0.076(3) 0.025(2) 0.027(3) -0.005(3)
O32 0.128(4) 0.068(3) 0.088(3) -0.019(2) 0.039(3) -0.019(2)
O33 0.069(3) 0.074(3) 0.123(4) -0.018(2) 0.033(2) -0.018(2)
O34 0.072(3) 0.124(4) 0.093(3) 0.016(3) 0.012(2) 0.033(3)
Cl2 0.0705(11) 0.0943(13) 0.1535(19) 0.0501(13) 0.0468(13) 0.0254(10)
O35 0.122(4) 0.153(5) 0.218(7) 0.097(5) 0.104(5) 0.068(4)
O36 0.176(7) 0.129(6) 0.265(10) 0.018(6) -0.017(7) 0.034(5)
O37 0.231(9) 0.257(10) 0.257(10) 0.073(7) 0.159(8) 0.133(7)
O38 0.104(4) 0.133(5) 0.449(13) 0.134(7) 0.057(6) 0.001(4)
Cl3 0.0607(9) 0.0855(11) 0.1137(14) 0.0388(10) 0.0166(9) -0.0048(8)
O39 0.060(3) 0.097(3) 0.138(4) -0.003(3) 0.010(3) 0.001(2)
O40 0.096(4) 0.153(5) 0.182(6) 0.084(4) 0.042(4) -0.021(3)
O41 0.186(8) 0.334(12) 0.127(6) -0.013(7) 0.018(5) -0.052(7)
O42 0.083(3) 0.109(4) 0.275(8) 0.083(5) 0.063(4) 0.022(3)
Cl4 0.0800(12) 0.0905(13) 0.1152(16) -0.0189(11) 0.0387(11) -0.0008(9)
O43 0.091(4) 0.209(7) 0.270(9) 0.103(6) -0.003(5) -0.012(4)
O44 0.384(12) 0.099(5) 0.244(9) -0.041(5) 0.143(9) -0.086(6)
O45 0.275(11) 0.469(16) 0.324(13) -0.162(12) 0.211(11) 0.041(11)
O46 0.158(6) 0.211(7) 0.144(6) 0.017(5) -0.009(5) 0.031(5)

loop_
_atom_type_symbol
_atom_type_description
_atom_type_scat_dispersion_real
_atom_type_scat_dispersion_imag
_atom_type_scat_source
C C 0.0033 0.0016 'International Tables Vol C Tables 4.2.6.8 and 6.1.1.4'
H H 0.0000 0.0000 'International Tables Vol C Tables 4.2.6.8 and 6.1.1.4'
N N 0.0061 0.0033 'International Tables Vol C Tables 4.2.6.8 and 6.1.1.4'
O O 0.0106 0.0060 'International Tables Vol C Tables 4.2.6.8 and 6.1.1.4'
Cl Cl 0.1484 0.1585 'International Tables Vol C Tables 4.2.6.8 and 6.1.1.4'
Cu Cu 0.3201 1.2651 'International Tables Vol C Tables 4.2.6.8 and 6.1.1.4'

loop_
_geom_angle_atom_site_label_1
_geom_angle_atom_site_label_2
_geom_angle_atom_site_label_3
_geom_angle
O1 Cu1 O2 87.92(17)
O1 Cu1 O3 87.05(18)
O2 Cu1 O3 174.97(15)
O1 Cu1 O4 177.6(2)
O2 Cu1 O4 93.01(14)
O3 Cu1 O4 92.02(14)
O1 Cu1 O5 107.63(19)
O2 Cu1 O5 93.29(12)
O3 Cu1 O5 88.29(12)
O4 Cu1 O5 74.50(11)
O5 Cu2 N2 96.01(17)
O5 Cu2 O4 87.75(12)
N2 Cu2 O4 169.01(16)
O5 Cu2 N1 171.62(16)
N2 Cu2 N1 84.8(2)
O4 Cu2 N1 92.99(17)
O9 Cu3 O8 90.01(15)
O9 Cu3 N3 176.0(2)
O8 Cu3 N3 93.1(2)
O9 Cu3 N4 92.82(18)
O8 Cu3 N4 173.73(18)
N3 Cu3 N4 84.3(3)
O13 Cu4 N5 174.19(16)
O13 Cu4 O12 90.56(13)
N5 Cu4 O12 93.84(16)
O13 Cu4 N6 92.45(17)
N5 Cu4 N6 83.56(19)
O12 Cu4 N6 173.48(16)
C8 O4 Cu2 128.1(3)
C8 O4 Cu1 126.5(3)
Cu2 O4 Cu1 105.29(14)
C18 O5 Cu2 124.9(3)
C18 O5 Cu1 141.2(3)
Cu2 O5 Cu1 91.82(12)
C3 O6 C2 123.8(6)
C17 O7 C19 118.7(5)
C28 O8 Cu3 126.3(4)
C38 O9 Cu3 126.5(3)
C22 O10 C23 121.9(8)
C37 O11 C39 119.4(4)
C48 O12 Cu4 125.2(3)
C58 O13 Cu4 127.5(3)
C43 O14 C42 116.6(4)
C57 O15 C59 115.7(5)
C9 N1 C10 122.6(5)
C9 N1 Cu2 126.1(4)
C10 N1 Cu2 111.3(4)
C12 N2 C11 122.3(5)
C12 N2 Cu2 124.4(4)
C11 N2 Cu2 113.2(4)
C29 N3 C30 121.7(6)
C29 N3 Cu3 126.3(6)
C30 N3 Cu3 112.0(5)
C32 N4 C31 121.4(6)
C32 N4 Cu3 126.7(4)
C31 N4 Cu3 111.8(5)
C49 N5 C50 120.6(5)
C49 N5 Cu4 126.3(4)
C50 N5 Cu4 113.0(4)
C52 N6 C51 122.1(5)
C52 N6 Cu4 126.1(4)
C51 N6 Cu4 111.8(4)
C1 C2 O6 111.9(7)
O6 C3 C4 125.3(6)
O6 C3 C8 114.5(5)
C4 C3 C8 120.2(7)
C5 C4 C3 120.1(7)
C6 C5 C4 120.1(7)
C5 C6 C7 121.2(7)
C6 C7 C8 120.2(6)
C6 C7 C9 117.2(6)
C8 C7 C9 122.5(5)
O4 C8 C3 119.0(5)
O4 C8 C7 122.9(5)
C3 C8 C7 118.1(5)
N1 C9 C7 127.2(5)
N1 C10 C11 109.0(5)
N2 C11 C10 107.4(4)
N2 C12 C13 127.0(5)
C14 C13 C18 120.0(6)
C14 C13 C12 116.4(5)
C18 C13 C12 123.5(5)
C15 C14 C13 121.1(6)
C14 C15 C16 120.1(6)
C17 C16 C15 120.3(6)
C16 C17 O7 123.0(5)
C16 C17 C18 122.2(5)
O7 C17 C18 114.7(5)
O5 C18 C17 119.8(4)
O5 C18 C13 123.9(5)
C17 C18 C13 116.3(5)
O7 C19 C20 112.3(7)
O10 C22 C21 112.8(10)
O10 C23 C24 123.3(9)
O10 C23 C28 114.3(6)
C24 C23 C28 122.5(8)
C23 C24 C25 119.2(10)
C26 C25 C24 119.6(9)
C25 C26 C27 124.4(10)
C26 C27 C29 121.6(8)
C26 C27 C28 117.5(9)
C29 C27 C28 120.9(6)
O8 C28 C23 119.2(6)
O8 C28 C27 123.9(7)
C23 C28 C27 116.9(7)
N3 C29 C27 127.5(7)
N3 C30 C31 106.2(5)
N4 C31 C30 108.1(5)
N4 C32 C33 125.5(6)
C32 C33 C34 118.2(6)
C32 C33 C38 122.3(6)
C34 C33 C38 119.5(6)
C35 C34 C33 121.5(6)
C34 C35 C36 120.3(6)
C37 C36 C35 120.2(6)
O11 C37 C36 126.0(5)
O11 C37 C38 112.6(4)
C36 C37 C38 121.5(5)
O9 C38 C37 117.3(5)
O9 C38 C33 125.7(5)
C37 C38 C33 117.0(5)
O11 C39 C40 107.3(4)
O14 C42 C41 110.5(5)
O14 C43 C44 122.9(5)
O14 C43 C48 115.5(4)
C44 C43 C48 121.6(5)
C43 C44 C45 121.0(6)
C46 C45 C44 119.0(6)
C45 C46 C47 121.5(6)
C48 C47 C46 121.2(5)
C48 C47 C49 122.7(5)
C46 C47 C49 116.2(5)
O12 C48 C47 125.8(5)
O12 C48 C43 118.6(5)
C47 C48 C43 115.6(5)
N5 C49 C47 125.6(5)
N5 C50 C51 107.7(5)
N6 C51 C50 108.2(5)
N6 C52 C53 126.0(5)
C54 C53 C58 119.4(6)
C54 C53 C52 118.2(6)
C58 C53 C52 122.3(5)
C55 C54 C53 122.3(6)
C54 C55 C56 119.3(6)
C57 C56 C55 120.3(6)
O15 C57 C56 125.3(6)
O15 C57 C58 113.0(5)
C56 C57 C58 121.7(6)
O13 C58 C53 124.6(5)
O13 C58 C57 118.7(5)
C53 C58 C57 116.7(5)
O15 C59 C60 107.5(6)
O17 Cu5 O18 176.06(13)
O17 Cu5 O16 89.04(13)
O18 Cu5 O16 87.46(13)
O17 Cu5 O19 91.63(13)
O18 Cu5 O19 92.31(12)
O16 Cu5 O19 153.80(14)
O17 Cu5 O20 90.92(12)
O18 Cu5 O20 90.21(12)
O16 Cu5 O20 133.85(13)
O19 Cu5 O20 72.34(11)
O20 Cu6 N7 177.27(17)
O20 Cu6 O19 85.42(13)
N7 Cu6 O19 94.87(17)
O20 Cu6 N8 95.04(17)
N7 Cu6 N8 84.9(2)
O19 Cu6 N8 175.84(17)
O23 Cu7 O24 90.30(12)
O23 Cu7 N10 173.28(16)
O24 Cu7 N10 93.08(15)
O23 Cu7 N9 93.28(16)
O24 Cu7 N9 174.12(16)
N10 Cu7 N9 83.84(18)
O28 Cu8 O27 90.78(13)
O28 Cu8 N11 175.08(17)
O27 Cu8 N11 92.45(16)
O28 Cu8 N12 93.18(18)
O27 Cu8 N12 175.15(18)
N11 Cu8 N12 83.8(2)
C68 O19 Cu6 127.0(3)
C68 O19 Cu5 127.6(3)
Cu6 O19 Cu5 104.99(14)
C78 O20 Cu6 126.1(3)
C78 O20 Cu5 135.9(3)
Cu6 O20 Cu5 97.24(13)
C63 O21 C62 119.9(4)
C77 O22 C79 117.5(4)
C88 O23 Cu7 126.5(3)
C98 O24 Cu7 126.0(3)
C83 O25 C82 116.8(5)
C97 O26 C99 116.5(4)
C108 O27 Cu8 126.3(3)
C118 O28 Cu8 125.8(3)
C103 O29 C102 117.4(4)
C117 O30 C119 115.9(5)
C69 N7 C70 121.3(5)
C69 N7 Cu6 125.4(4)
C70 N7 Cu6 113.3(4)
C72 N8 C71 123.2(5)
C72 N8 Cu6 124.3(4)
C71 N8 Cu6 112.4(4)
C89 N9 C90 121.3(4)
C89 N9 Cu7 125.9(4)
C90 N9 Cu7 112.8(3)
C92 N10 C91 121.3(4)
C92 N10 Cu7 125.9(3)
C91 N10 Cu7 112.6(3)
C109 N11 C110 119.6(5)
C109 N11 Cu8 126.7(4)
C110 N11 Cu8 113.6(4)
C112 N12 C111 120.6(5)
C112 N12 Cu8 126.6(4)
C111 N12 Cu8 112.8(4)
O21 C62 C61 112.7(5)
O21 C63 C64 124.9(5)
O21 C63 C68 114.3(4)
C64 C63 C68 120.8(5)
C63 C64 C65 120.1(6)
C66 C65 C64 120.4(5)
C65 C66 C67 120.8(6)
C66 C67 C68 118.7(6)
C66 C67 C69 117.2(5)
C68 C67 C69 124.1(5)
O19 C68 C63 118.8(4)
O19 C68 C67 122.0(5)
C63 C68 C67 119.2(4)
N7 C69 C67 126.5(5)
C71 C70 N7 113.7(6)
C70 C71 N8 115.4(6)
N8 C72 C73 126.7(5)
C72 C73 C78 123.2(5)
C72 C73 C74 118.7(5)
C78 C73 C74 118.1(5)
C75 C74 C73 122.8(5)
C74 C75 C76 120.0(5)
C77 C76 C75 120.4(5)
O22 C77 C76 124.9(5)
O22 C77 C78 114.1(4)
C76 C77 C78 121.0(5)
O20 C78 C73 124.3(4)
O20 C78 C77 117.8(4)
C73 C78 C77 117.8(4)
O22 C79 C80 112.1(4)
C81 C82 O25 118.0(8)
O25 C83 C84 124.6(5)
O25 C83 C88 114.3(4)
C84 C83 C88 121.1(5)
C85 C84 C83 121.4(6)
C84 C85 C86 119.9(6)
C85 C86 C87 121.3(6)
C88 C87 C86 119.0(6)
C88 C87 C89 123.3(5)
C86 C87 C89 117.7(5)
O23 C88 C87 124.9(5)
O23 C88 C83 117.7(4)
C87 C88 C83 117.3(5)
N9 C89 C87 125.2(5)
N9 C90 C91 107.4(4)
N10 C91 C90 106.9(4)
N10 C92 C93 126.2(5)
C94 C93 C98 120.1(5)
C94 C93 C92 117.6(4)
C98 C93 C92 122.2(4)
C95 C94 C93 121.3(5)
C94 C95 C96 120.2(5)
C97 C96 C95 120.1(5)
C96 C97 O26 121.6(4)
C96 C97 C98 122.5(5)
O26 C97 C98 115.9(4)
O24 C98 C97 119.5(4)
O24 C98 C93 124.8(4)
C97 C98 C93 115.8(4)
O26 C99 C100 114.0(5)
O29 C102 C101 109.3(5)
C104 C103 O29 121.3(5)
C104 C103 C108 122.6(5)
O29 C103 C108 116.0(4)
C103 C104 C105 119.9(5)
C106 C105 C104 119.1(6)
C105 C106 C107 122.1(5)
C106 C107 C108 119.7(5)
C106 C107 C109 117.8(5)
C108 C107 C109 122.5(5)
O27 C108 C103 119.3(4)
O27 C108 C107 124.3(5)
C103 C108 C107 116.4(5)
N11 C109 C107 125.0(5)
N11 C110 C111 106.6(5)
N12 C111 C110 107.1(5)
N12 C112 C113 126.2(5)
C114 C113 C118 119.4(6)
C114 C113 C112 119.1(6)
C118 C113 C112 121.5(5)
C115 C114 C113 122.8(7)
C114 C115 C116 119.2(6)
C115 C116 C117 120.1(6)
O30 C117 C116 124.7(6)
O30 C117 C118 113.2(5)
C116 C117 C118 122.1(6)
O28 C118 C113 125.9(5)
O28 C118 C117 117.8(5)
C113 C118 C117 116.4(5)
C120 C119 O30 113.9(7)
O33 Cl1 O32 109.3(3)
O33 Cl1 O31 110.3(3)
O32 Cl1 O31 109.4(3)
O33 Cl1 O34 109.0(3)
O32 Cl1 O34 110.1(3)
O31 Cl1 O34 108.8(3)
O38 Cl2 O37 116.5(6)
O38 Cl2 O36 106.7(5)
O37 Cl2 O36 98.6(6)
O38 Cl2 O35 112.0(4)
O37 Cl2 O35 109.7(4)
O36 Cl2 O35 112.6(5)
O42 Cl3 O40 117.8(3)
O42 Cl3 O39 115.1(3)
O40 Cl3 O39 115.3(3)
O42 Cl3 O41 100.8(5)
O40 Cl3 O41 101.9(4)
O39 Cl3 O41 102.2(4)
O45 Cl4 O44 110.5(7)
O45 Cl4 O43 111.2(7)
O44 Cl4 O43 110.2(6)
O45 Cl4 O46 108.7(7)
O44 Cl4 O46 107.6(5)
O43 Cl4 O46 108.6(5)

loop_
_geom_bond_atom_site_label_1
_geom_bond_atom_site_label_2
_geom_bond_distance
Cu1 O1 1.919(4)
Cu1 O2 1.961(3)
Cu1 O3 1.971(4)
Cu1 O4 1.972(3)
Cu1 O5 2.374(3)
Cu2 O5 1.907(3)
Cu2 N2 1.914(4)
Cu2 O4 1.917(3)
Cu2 N1 1.926(4)
Cu3 O9 1.890(3)
Cu3 O8 1.915(4)
Cu3 N3 1.926(5)
Cu3 N4 1.951(5)
Cu4 O13 1.897(3)
Cu4 N5 1.932(4)
Cu4 O12 1.933(3)
Cu4 N6 1.953(4)
O4 C8 1.341(5)
O5 C18 1.322(5)
O6 C3 1.369(7)
O6 C2 1.463(7)
O7 C17 1.377(6)
O7 C19 1.430(7)
O8 C28 1.308(7)
O9 C38 1.305(6)
O10 C22 1.308(9)
O10 C23 1.371(8)
O11 C37 1.362(6)
O11 C39 1.427(5)
O12 C48 1.311(5)
O13 C58 1.317(5)
O14 C43 1.375(6)
O14 C42 1.433(6)
O15 C57 1.364(6)
O15 C59 1.443(7)
N1 C9 1.270(7)
N1 C10 1.470(7)
N2 C12 1.261(7)
N2 C11 1.467(6)
N3 C29 1.243(9)
N3 C30 1.476(9)
N4 C32 1.277(7)
N4 C31 1.461(7)
N5 C49 1.277(6)
N5 C50 1.456(6)
N6 C52 1.274(7)
N6 C51 1.458(7)
C1 C2 1.391(8)
C3 C4 1.396(8)
C3 C8 1.405(7)
C4 C5 1.379(10)
C5 C6 1.362(9)
C6 C7 1.381(8)
C7 C8 1.406(7)
C7 C9 1.446(8)
C10 C11 1.481(8)
C12 C13 1.427(8)
C13 C14 1.416(7)
C13 C18 1.426(6)
C14 C15 1.348(9)
C15 C16 1.397(8)
C16 C17 1.367(7)
C17 C18 1.416(7)
C19 C20 1.431(8)
C21 C22 1.440(8)
C23 C24 1.379(9)
C23 C28 1.384(10)
C24 C25 1.397(13)
C25 C26 1.317(14)
C26 C27 1.379(10)
C27 C29 1.429(10)
C27 C28 1.459(9)
C30 C31 1.508(9)
C32 C33 1.402(8)
C33 C34 1.410(8)
C33 C38 1.426(7)
C34 C35 1.351(9)
C35 C36 1.395(8)
C36 C37 1.374(7)
C37 C38 1.426(7)
C39 C40 1.496(7)
C41 C42 1.459(9)
C43 C44 1.385(7)
C43 C48 1.434(7)
C44 C45 1.386(8)
C45 C46 1.362(8)
C46 C47 1.409(7)
C47 C48 1.409(7)
C47 C49 1.443(7)
C50 C51 1.485(8)
C52 C53 1.420(8)
C53 C54 1.414(7)
C53 C58 1.418(7)
C54 C55 1.343(9)
C55 C56 1.401(9)
C56 C57 1.375(7)
C57 C58 1.420(7)
C59 C60 1.449(10)
Cu5 O17 1.942(3)
Cu5 O18 1.948(3)
Cu5 O16 1.977(3)
Cu5 O19 2.055(3)
Cu5 O20 2.294(3)
Cu6 O20 1.885(3)
Cu6 N7 1.902(4)
Cu6 O19 1.910(3)
Cu6 N8 1.914(4)
Cu7 O23 1.902(3)
Cu7 O24 1.924(3)
Cu7 N10 1.933(4)
Cu7 N9 1.946(4)
Cu8 O28 1.903(3)
Cu8 O27 1.917(3)
Cu8 N11 1.925(4)
Cu8 N12 1.933(4)
O19 C68 1.333(5)
O20 C78 1.318(5)
O21 C63 1.361(5)
O21 C62 1.441(6)
O22 C77 1.356(5)
O22 C79 1.451(5)
O23 C88 1.316(5)
O24 C98 1.314(5)
O25 C83 1.355(6)
O25 C82 1.426(8)
O26 C97 1.391(5)
O26 C99 1.416(6)
O27 C108 1.310(5)
O28 C118 1.314(5)
O29 C103 1.380(5)
O29 C102 1.389(6)
O30 C117 1.377(6)
O30 C119 1.411(7)
N7 C69 1.272(7)
N7 C70 1.467(7)
N8 C72 1.297(7)
N8 C71 1.457(7)
N9 C89 1.290(6)
N9 C90 1.457(6)
N10 C92 1.273(6)
N10 C91 1.462(6)
N11 C109 1.272(6)
N11 C110 1.451(6)
N12 C112 1.265(7)
N12 C111 1.479(7)
C61 C62 1.459(8)
C63 C64 1.373(6)
C63 C68 1.402(7)
C64 C65 1.399(8)
C65 C66 1.376(9)
C66 C67 1.404(7)
C67 C68 1.424(7)
C67 C69 1.433(8)
C70 C71 1.356(9)
C72 C73 1.400(7)
C73 C78 1.415(6)
C73 C74 1.426(7)
C74 C75 1.330(8)
C75 C76 1.394(7)
C76 C77 1.373(6)
C77 C78 1.429(6)
C79 C80 1.503(7)
C81 C82 1.358(8)
C83 C84 1.367(7)
C83 C88 1.428(7)
C84 C85 1.360(9)
C85 C86 1.364(9)
C86 C87 1.422(7)
C87 C88 1.405(7)
C87 C89 1.427(7)
C90 C91 1.518(7)
C92 C93 1.432(7)
C93 C94 1.410(6)
C93 C98 1.423(6)
C94 C95 1.343(7)
C95 C96 1.381(7)
C96 C97 1.372(6)
C97 C98 1.413(6)
C99 C100 1.428(8)
C101 C102 1.494(7)
C103 C104 1.376(7)
C103 C108 1.407(7)
C104 C105 1.400(7)
C105 C106 1.354(8)
C106 C107 1.408(7)
C107 C108 1.419(6)
C107 C109 1.435(7)
C110 C111 1.517(8)
C112 C113 1.428(8)
C113 C114 1.404(8)
C113 C118 1.412(7)
C114 C115 1.353(9)
C115 C116 1.377(9)
C116 C117 1.387(7)
C117 C118 1.421(7)
C119 C120 1.400(7)
Cl1 O33 1.414(4)
Cl1 O32 1.422(4)
Cl1 O31 1.426(4)
Cl1 O34 1.441(4)
Cl2 O38 1.326(6)
Cl2 O37 1.346(7)
Cl2 O36 1.377(8)
Cl2 O35 1.397(5)
Cl3 O42 1.349(5)
Cl3 O40 1.373(5)
Cl3 O39 1.391(4)
Cl3 O41 1.479(8)
Cl4 O45 1.291(6)
Cl4 O44 1.300(6)
Cl4 O43 1.330(6)
Cl4 O46 1.373(7)
